data_4334882
loop_
_publ_author_name
'Brian D. Mahoney'
'Nicholas A. Piro'
'Patrick J. Carroll'
'Eric J. Schelter'

_publ_section_title
;
 Synthesis, Electrochemistry, and Reactivity of Cerium(III/IV)
 Methylene-Bis-Phenolate Complexes
;
_journal_name_full 'Inorganic Chemistry'
_journal_page_first 5970
_journal_page_last 5977
_journal_paper_doi 10.1021/ic400202r
_journal_volume 52
_journal_year 2013
_chemical_formula_sum 'C62 H92 Ce Cl Li O8'
_chemical_formula_weight 1147.87
_space_group_IT_number 15
_symmetry_cell_setting monoclinic
_symmetry_Int_Tables_number 15
_symmetry_space_group_name_Hall '-C 2yc'
_symmetry_space_group_name_H-M 'C 1 2/c 1'
_atom_sites_solution_hydrogens geom
_atom_sites_solution_primary direct
_audit_creation_method SHELXL-97
_cell_angle_alpha 90.00
_cell_angle_beta 123.7020(10)
_cell_angle_gamma 90.00
_cell_formula_units_Z 8
_cell_length_a 29.8169(6)
_cell_length_b 22.6090(4)
_cell_length_c 22.4413(8)
_cell_measurement_temperature 143(1)
_cell_volume 12585.8(6)
_computing_data_collection 'Bruker APEX2'
_computing_data_reduction 'Bruker SAINT'
_computing_structure_refinement 'SHELXL-97 (Sheldrick, 2008)'
_computing_structure_solution 'SHELXS-97 (Sheldrick, 2008)'
_diffrn_ambient_temperature 143(1)
_diffrn_measured_fraction_theta_full 0.997
_diffrn_measured_fraction_theta_max 0.997
_diffrn_measurement_device 'CCD Area Detector'
_diffrn_measurement_device_type 'Bruker APEXII'
_diffrn_measurement_method 'phi and omega scans'
_diffrn_radiation_monochromator graphite
_diffrn_radiation_source 'sealed tube'
_diffrn_radiation_type MoK\a
_diffrn_radiation_wavelength 0.71073
_diffrn_reflns_av_R_equivalents 0.0479
_diffrn_reflns_av_sigmaI/netI 0.0471
_diffrn_reflns_limit_h_max 38
_diffrn_reflns_limit_h_min -38
_diffrn_reflns_limit_k_max 29
_diffrn_reflns_limit_k_min -28
_diffrn_reflns_limit_l_max 29
_diffrn_reflns_limit_l_min -27
_diffrn_reflns_number 81086
_diffrn_reflns_theta_full 27.53
_diffrn_reflns_theta_max 27.53
_diffrn_reflns_theta_min 1.80
_exptl_absorpt_coefficient_mu 0.814
_exptl_absorpt_correction_T_max 0.7456
_exptl_absorpt_correction_T_min 0.6840
_exptl_absorpt_correction_type multi-scan
_exptl_absorpt_process_details '(SADABS; Sheldrick, 2007)'
_exptl_crystal_density_diffrn 1.212
_exptl_crystal_F_000 4848
_exptl_crystal_size_max 0.42
_exptl_crystal_size_mid 0.18
_exptl_crystal_size_min 0.08
_refine_diff_density_max 1.179
_refine_diff_density_min -0.646
_refine_diff_density_rms 0.076
_refine_ls_extinction_method none
_refine_ls_goodness_of_fit_ref 1.054
_refine_ls_hydrogen_treatment constr
_refine_ls_matrix_type full
_refine_ls_number_parameters 692
_refine_ls_number_reflns 14475
_refine_ls_number_restraints 98
_refine_ls_restrained_S_all 1.053
_refine_ls_R_factor_all 0.0645
_refine_ls_R_factor_gt 0.0395
_refine_ls_shift/su_max 0.002
_refine_ls_shift/su_mean 0.000
_refine_ls_structure_factor_coef Fsqd
_refine_ls_weighting_details 'calc w=1/[\s^2^(Fo^2^)+(0.0486P)^2^+4.4663P] where P=(Fo^2^+2Fc^2^)/3'
_refine_ls_weighting_scheme calc
_refine_ls_wR_factor_gt 0.0896
_refine_ls_wR_factor_ref 0.0962
_reflns_number_gt 10557
_reflns_number_total 14475
_reflns_threshold_expression >2sigma(I)
_cod_data_source_file ic400202r_si_002_6.cif
_cod_data_source_block 3
_cod_original_sg_symbol_H-M 'C 2/c '
_cod_database_code 4334882

loop_
_symmetry_equiv_pos_as_xyz
'x, y, z'
'-x, y, -z+1/2'
'x+1/2, y+1/2, z'
'-x+1/2, y+1/2, -z+1/2'
'-x, -y, -z'
'x, -y, z-1/2'
'-x+1/2, -y+1/2, -z'
'x+1/2, -y+1/2, z-1/2'

loop_
_atom_site_label
_atom_site_type_symbol
_atom_site_fract_x
_atom_site_fract_y
_atom_site_fract_z
_atom_site_U_iso_or_equiv
_atom_site_adp_type
_atom_site_occupancy
_atom_site_symmetry_multiplicity
_atom_site_calc_flag
_atom_site_refinement_flags
_atom_site_disorder_assembly
_atom_site_disorder_group
Ce1 Ce 0.224707(6) 0.521682(6) 0.384488(8) 0.02453(5) Uani 1 1 d . . .
Cl1 Cl 0.26507(4) 0.43481(3) 0.33994(5) 0.0462(2) Uani 1 1 d . B .
O1 O 0.17116(7) 0.58354(8) 0.38608(10) 0.0291(4) Uani 1 1 d . . .
O2 O 0.19636(8) 0.45522(8) 0.42481(10) 0.0316(4) Uani 1 1 d . . .
O3 O 0.30776(9) 0.40660(10) 0.22991(12) 0.0486(6) Uani 1 1 d . B .
O4 O 0.37823(12) 0.35489(11) 0.37704(14) 0.0733(8) Uani 1 1 d . B .
O5 O 0.39048(10) 0.48959(9) 0.37118(13) 0.0470(6) Uani 1 1 d . B .
O6 O 0.25317(7) 0.58748(7) 0.34317(10) 0.0279(4) Uani 1 1 d . . .
O7 O 0.29742(7) 0.53118(7) 0.48737(10) 0.0269(4) Uani 1 1 d . . .
O8 O 0.13830(9) 0.49463(10) 0.26622(11) 0.0451(5) Uani 1 1 d . D .
C1 C 0.13755(11) 0.60974(12) 0.40035(15) 0.0287(6) Uani 1 1 d . . .
C2 C 0.13399(11) 0.58596(12) 0.45539(15) 0.0308(6) Uani 1 1 d . . .
C3 C 0.09897(12) 0.61205(13) 0.47067(17) 0.0365(7) Uani 1 1 d . . .
H3 H 0.0961 0.5959 0.5066 0.044 Uiso 1 1 calc R . .
C4 C 0.06840(12) 0.66121(13) 0.43389(17) 0.0364(7) Uani 1 1 d . . .
C5 C 0.03028(14) 0.68953(15) 0.4501(2) 0.0506(9) Uani 1 1 d . . .
H5a H -0.0054 0.6907 0.4073 0.076 Uiso 1 1 calc R . .
H5b H 0.0421 0.7291 0.4673 0.076 Uiso 1 1 calc R . .
H5c H 0.0300 0.6668 0.4861 0.076 Uiso 1 1 calc R . .
C6 C 0.07385(11) 0.68443(13) 0.38097(17) 0.0365(7) Uani 1 1 d . . .
H6 H 0.0537 0.7177 0.3563 0.044 Uiso 1 1 calc R . .
C7 C 0.10760(11) 0.66091(12) 0.36279(16) 0.0318(6) Uani 1 1 d . . .
C12 C 0.16875(12) 0.53415(12) 0.49949(15) 0.0321(6) Uani 1 1 d . . .
H12a H 0.1780 0.5391 0.5480 0.039 Uiso 1 1 calc R . .
H12b H 0.2021 0.5360 0.5015 0.039 Uiso 1 1 calc R . .
C13 C 0.14496(11) 0.47270(12) 0.47414(14) 0.0306(6) Uani 1 1 d . . .
C14 C 0.10666(12) 0.45314(13) 0.48670(16) 0.0360(7) Uani 1 1 d . . .
H14 H 0.0941 0.4791 0.5064 0.043 Uiso 1 1 calc R . .
C15 C 0.08695(12) 0.39622(13) 0.47073(17) 0.0394(7) Uani 1 1 d . . .
C16 C 0.04521(15) 0.37598(16) 0.4848(2) 0.0560(10) Uani 1 1 d . . .
H16a H 0.0301 0.4098 0.4933 0.084 Uiso 1 1 calc R . .
H16b H 0.0620 0.3506 0.5260 0.084 Uiso 1 1 calc R . .
H16c H 0.0172 0.3547 0.4439 0.084 Uiso 1 1 calc R . .
C17 C 0.10778(12) 0.35800(13) 0.44384(16) 0.0378(7) Uani 1 1 d . . .
H17 H 0.0953 0.3192 0.4344 0.045 Uiso 1 1 calc R . .
C18 C 0.14626(11) 0.37411(12) 0.43004(15) 0.0325(6) Uani 1 1 d . . .
C19 C 0.17141(14) 0.32884(13) 0.40555(17) 0.0395(7) Uani 1 1 d . . .
C20 C 0.23272(13) 0.32919(14) 0.45735(18) 0.0450(8) Uani 1 1 d . . .
H20a H 0.2481 0.3000 0.4427 0.067 Uiso 1 1 calc R . .
H20b H 0.2422 0.3202 0.5048 0.067 Uiso 1 1 calc R . .
H20c H 0.2464 0.3676 0.4571 0.067 Uiso 1 1 calc R . .
C21 C 0.15610(15) 0.34251(14) 0.32940(18) 0.0510(9) Uani 1 1 d . . .
H21a H 0.1706 0.3803 0.3289 0.076 Uiso 1 1 calc R . .
H21b H 0.1176 0.3433 0.2972 0.076 Uiso 1 1 calc R . .
H21c H 0.1706 0.3125 0.3144 0.076 Uiso 1 1 calc R . .
C22 C 0.15190(15) 0.26543(13) 0.4045(2) 0.0501(9) Uani 1 1 d . . .
H22a H 0.1135 0.2633 0.3709 0.075 Uiso 1 1 calc R . .
H22b H 0.1608 0.2553 0.4514 0.075 Uiso 1 1 calc R . .
H22c H 0.1692 0.2382 0.3906 0.075 Uiso 1 1 calc R . .
C23 C 0.16273(11) 0.43434(12) 0.44218(14) 0.0297(6) Uani 1 1 d . . .
C24 C 0.25282(15) 0.38633(18) 0.18423(19) 0.0580(10) Uani 1 1 d . . .
H24a H 0.2285 0.4197 0.1625 0.070 Uiso 1 1 calc R . .
H24b H 0.2426 0.3637 0.2117 0.070 Uiso 1 1 calc R . .
C25 C 0.25015(13) 0.34844(14) 0.12788(18) 0.0441(8) Uani 1 1 d . . .
H25a H 0.2158 0.3529 0.0824 0.053 Uiso 1 1 calc R . .
H25b H 0.2555 0.3071 0.1417 0.053 Uiso 1 1 calc R . .
C26 C 0.29587(14) 0.37174(15) 0.12380(17) 0.0452(8) Uani 1 1 d . . .
H26a H 0.3095 0.3415 0.1072 0.054 Uiso 1 1 calc R . .
H26b H 0.2846 0.4057 0.0923 0.054 Uiso 1 1 calc R . .
C27 C 0.33729(14) 0.38870(16) 0.20018(19) 0.0518(9) Uani 1 1 d . . .
H27a H 0.3604 0.3553 0.2264 0.062 Uiso 1 1 calc R . .
H27b H 0.3595 0.4209 0.2021 0.062 Uiso 1 1 calc R . .
C28 C 0.3483(2) 0.30213(19) 0.3678(3) 0.120(2) Uani 1 1 d . . .
H28a H 0.3117 0.3120 0.3523 0.144 Uiso 1 1 calc R . .
H28b H 0.3470 0.2768 0.3320 0.144 Uiso 1 1 calc R . .
C29 C 0.3745(3) 0.2736(2) 0.4334(3) 0.120(2) Uani 1 1 d . . .
H29a H 0.3757 0.2314 0.4265 0.144 Uiso 1 1 calc R . .
H29b H 0.3549 0.2800 0.4558 0.144 Uiso 1 1 calc R . .
C30 C 0.4285(2) 0.2962(2) 0.4788(3) 0.0958(16) Uani 1 1 d . . .
H30a H 0.4546 0.2673 0.4844 0.115 Uiso 1 1 calc R . .
H30b H 0.4364 0.3063 0.5258 0.115 Uiso 1 1 calc R . .
C31 C 0.42958(16) 0.35081(19) 0.4407(2) 0.0653(11) Uani 1 1 d . . .
H31a H 0.4372 0.3857 0.4701 0.078 Uiso 1 1 calc R . .
H31b H 0.4570 0.3471 0.4304 0.078 Uiso 1 1 calc R . .
C32 C 0.39032(14) 0.53116(14) 0.41954(19) 0.0465(8) Uani 1 1 d U B .
H32a H 0.4034 0.5126 0.4654 0.056 Uiso 1 1 calc R . .
H32b H 0.3542 0.5459 0.3999 0.056 Uiso 1 1 calc R . .
C33 C 0.42691(19) 0.5805(2) 0.4281(3) 0.0874(16) Uani 1 1 d DU . .
H33a H 0.4481 0.5946 0.4771 0.105 Uiso 0.55 1 calc PR A 1
H33b H 0.4066 0.6132 0.3966 0.105 Uiso 0.55 1 calc PR A 1
H33a' H 0.4116 0.6184 0.4281 0.105 Uiso 0.45 1 calc PR A 2
H33b' H 0.4619 0.5763 0.4728 0.105 Uiso 0.45 1 calc PR A 2
C34 C 0.4623(4) 0.5522(5) 0.4075(6) 0.086(3) Uani 0.55 1 d PDU B 1
H34a H 0.4757 0.5812 0.3892 0.103 Uiso 0.55 1 calc PR B 1
H34b H 0.4926 0.5318 0.4479 0.103 Uiso 0.55 1 calc PR B 1
C34' C 0.4322(5) 0.5763(5) 0.3667(6) 0.084(3) Uani 0.45 1 d PDU B 2
H34a' H 0.4674 0.5897 0.3793 0.101 Uiso 0.45 1 calc PR B 2
H34b' H 0.4045 0.5989 0.3261 0.101 Uiso 0.45 1 calc PR B 2
C35 C 0.42508(19) 0.51038(19) 0.3514(3) 0.0759(14) Uani 1 1 d DU . .
H35a H 0.4045 0.5300 0.3052 0.091 Uiso 0.55 1 calc PR B 1
H35b H 0.4448 0.4778 0.3482 0.091 Uiso 0.55 1 calc PR B 1
H35a' H 0.4094 0.5031 0.3009 0.091 Uiso 0.45 1 calc PR B 2
H35b' H 0.4596 0.4904 0.3789 0.091 Uiso 0.45 1 calc PR B 2
C36 C 0.27946(10) 0.63645(11) 0.34333(14) 0.0250(6) Uani 1 1 d . . .
C37 C 0.30881(11) 0.67007(11) 0.40686(14) 0.0260(6) Uani 1 1 d . . .
C38 C 0.33540(11) 0.72071(12) 0.40791(16) 0.0330(6) Uani 1 1 d . . .
H38 H 0.3541 0.7430 0.4497 0.040 Uiso 1 1 calc R . .
C39 C 0.33514(13) 0.73929(13) 0.34887(16) 0.0371(7) Uani 1 1 d . . .
C40 C 0.36376(15) 0.79509(15) 0.35109(19) 0.0542(10) Uani 1 1 d . . .
H40a H 0.3982 0.7852 0.3597 0.081 Uiso 1 1 calc R . .
H40b H 0.3688 0.8202 0.3888 0.081 Uiso 1 1 calc R . .
H40c H 0.3425 0.8154 0.3061 0.081 Uiso 1 1 calc R . .
C41 C 0.30566(12) 0.70584(12) 0.28687(16) 0.0345(7) Uani 1 1 d . . .
H41 H 0.3048 0.7182 0.2467 0.041 Uiso 1 1 calc R . .
C42 C 0.27720(11) 0.65476(12) 0.28104(15) 0.0286(6) Uani 1 1 d . . .
C43 C 0.24293(12) 0.62185(12) 0.20908(15) 0.0330(6) Uani 1 1 d . . .
C44 C 0.26353(14) 0.55785(13) 0.21750(17) 0.0436(8) Uani 1 1 d . . .
H44a H 0.3002 0.5584 0.2309 0.065 Uiso 1 1 calc R . .
H44b H 0.2415 0.5372 0.1729 0.065 Uiso 1 1 calc R . .
H44c H 0.2617 0.5381 0.2540 0.065 Uiso 1 1 calc R . .
C45 C 0.24565(14) 0.65120(13) 0.14953(16) 0.0413(7) Uani 1 1 d . . .
H45a H 0.2337 0.6915 0.1437 0.062 Uiso 1 1 calc R . .
H45b H 0.2228 0.6302 0.1054 0.062 Uiso 1 1 calc R . .
H45c H 0.2821 0.6503 0.1621 0.062 Uiso 1 1 calc R . .
C46 C 0.18372(12) 0.62211(14) 0.18471(16) 0.0421(7) Uani 1 1 d . . .
H46a H 0.1802 0.6021 0.2197 0.063 Uiso 1 1 calc R . .
H46b H 0.1623 0.6022 0.1395 0.063 Uiso 1 1 calc R . .
H46c H 0.1715 0.6622 0.1797 0.063 Uiso 1 1 calc R . .
C47 C 0.30939(11) 0.65420(11) 0.47260(14) 0.0259(6) Uani 1 1 d . . .
H47a H 0.2756 0.6348 0.4573 0.031 Uiso 1 1 calc R . .
H47b H 0.3109 0.6905 0.4967 0.031 Uiso 1 1 calc R . .
C48 C 0.35542(11) 0.61442(11) 0.52657(13) 0.0248(6) Uani 1 1 d . . .
C49 C 0.34674(10) 0.55453(11) 0.53432(14) 0.0243(5) Uani 1 1 d . . .
C50 C 0.38825(11) 0.51973(11) 0.59005(14) 0.0274(6) Uani 1 1 d . . .
C51 C 0.43874(11) 0.54635(13) 0.63326(15) 0.0322(6) Uani 1 1 d . . .
H51 H 0.4668 0.5240 0.6697 0.039 Uiso 1 1 calc R . .
C52 C 0.44919(11) 0.60453(13) 0.62452(15) 0.0333(6) Uani 1 1 d . . .
C53 C 0.50516(13) 0.63040(16) 0.67247(18) 0.0501(9) Uani 1 1 d . . .
H53a H 0.5254 0.6234 0.6517 0.075 Uiso 1 1 calc R . .
H53b H 0.5230 0.6120 0.7188 0.075 Uiso 1 1 calc R . .
H53c H 0.5025 0.6722 0.6774 0.075 Uiso 1 1 calc R . .
C54 C 0.40691(11) 0.63772(12) 0.57165(15) 0.0307(6) Uani 1 1 d . . .
H54 H 0.4130 0.6770 0.5659 0.037 Uiso 1 1 calc R . .
C55 C 0.37878(12) 0.45584(13) 0.60335(16) 0.0339(7) Uani 1 1 d . . .
C56 C 0.42734(14) 0.43100(15) 0.67271(18) 0.0522(9) Uani 1 1 d . . .
H56a H 0.4579 0.4296 0.6691 0.078 Uiso 1 1 calc R . .
H56b H 0.4192 0.3918 0.6805 0.078 Uiso 1 1 calc R . .
H56c H 0.4354 0.4559 0.7121 0.078 Uiso 1 1 calc R . .
C57 C 0.36878(14) 0.41635(13) 0.54160(18) 0.0452(8) Uani 1 1 d . . .
H57a H 0.3376 0.4302 0.4975 0.068 Uiso 1 1 calc R . .
H57b H 0.3629 0.3764 0.5501 0.068 Uiso 1 1 calc R . .
H57c H 0.3996 0.4177 0.5385 0.068 Uiso 1 1 calc R . .
C58 C 0.32999(13) 0.45194(14) 0.60975(18) 0.0427(8) Uani 1 1 d . . .
H58a H 0.3362 0.4767 0.6484 0.064 Uiso 1 1 calc R . .
H58b H 0.3253 0.4117 0.6190 0.064 Uiso 1 1 calc R . .
H58c H 0.2982 0.4650 0.5658 0.064 Uiso 1 1 calc R . .
C59 C 0.13041(18) 0.47492(17) 0.19993(19) 0.0668(11) Uani 1 1 d DU . .
H59a H 0.1347 0.4324 0.1998 0.080 Uiso 0.70 1 calc PR C 1
H59b H 0.1553 0.4942 0.1913 0.080 Uiso 0.70 1 calc PR C 1
H59a' H 0.1550 0.4427 0.2093 0.080 Uiso 0.30 1 calc PR C 2
H59b' H 0.1381 0.5071 0.1783 0.080 Uiso 0.30 1 calc PR C 2
C60 C 0.0719(3) 0.4937(4) 0.1443(4) 0.097(3) Uani 0.70 1 d PDU D 1
H60a H 0.0697 0.5354 0.1327 0.117 Uiso 0.70 1 calc PR D 1
H60b H 0.0562 0.4706 0.1008 0.117 Uiso 0.70 1 calc PR D 1
C60' C 0.0752(6) 0.4552(9) 0.1510(10) 0.100(5) Uani 0.30 1 d PDU D 2
H60a' H 0.0732 0.4123 0.1493 0.120 Uiso 0.30 1 calc PR D 2
H60b' H 0.0605 0.4701 0.1031 0.120 Uiso 0.30 1 calc PR D 2
C61 C 0.0447(2) 0.4811(3) 0.1826(2) 0.113(2) Uani 1 1 d DU . .
H61a H 0.0304 0.4412 0.1725 0.135 Uiso 0.70 1 calc PR D 1
H61b H 0.0155 0.5087 0.1679 0.135 Uiso 0.70 1 calc PR D 1
H61a' H 0.0286 0.5189 0.1609 0.135 Uiso 0.30 1 calc PR D 2
H61b' H 0.0167 0.4543 0.1755 0.135 Uiso 0.30 1 calc PR D 2
C62 C 0.08779(14) 0.48814(16) 0.26088(19) 0.0564(10) Uani 1 1 d U D .
H62a H 0.0808 0.5228 0.2800 0.068 Uiso 1 1 calc R . .
H62b H 0.0889 0.4537 0.2875 0.068 Uiso 1 1 calc R . .
Li1 Li 0.3381(2) 0.4263(2) 0.3285(3) 0.0461(13) Uani 1 1 d . . .
C8 C 0.11215(12) 0.68908(13) 0.30417(17) 0.0353(7) Uani 1 1 d . . .
C9 C 0.09080(13) 0.64612(14) 0.24086(17) 0.0427(8) Uani 1 1 d . . .
H9a H 0.1128 0.6112 0.2565 0.064 Uiso 1 1 calc R . .
H9b H 0.0920 0.6648 0.2034 0.064 Uiso 1 1 calc R . .
H9c H 0.0543 0.6355 0.2231 0.064 Uiso 1 1 calc R . .
C10 C 0.07910(13) 0.74624(14) 0.2747(2) 0.0477(8) Uani 1 1 d . . .
H10a H 0.0417 0.7376 0.2540 0.072 Uiso 1 1 calc R . .
H10b H 0.0834 0.7626 0.2387 0.072 Uiso 1 1 calc R . .
H10c H 0.0915 0.7742 0.3129 0.072 Uiso 1 1 calc R . .
C11 C 0.17098(12) 0.70522(13) 0.33406(18) 0.0402(7) Uani 1 1 d . . .
H11a H 0.1842 0.7316 0.3740 0.060 Uiso 1 1 calc R . .
H11b H 0.1731 0.7242 0.2974 0.060 Uiso 1 1 calc R . .
H11c H 0.1925 0.6699 0.3495 0.060 Uiso 1 1 calc R . .

loop_
_atom_site_aniso_label
_atom_site_aniso_U_11
_atom_site_aniso_U_22
_atom_site_aniso_U_33
_atom_site_aniso_U_23
_atom_site_aniso_U_13
_atom_site_aniso_U_12
Ce1 0.03023(8) 0.02265(8) 0.02412(8) -0.00046(7) 0.01720(6) -0.00247(7)
Cl1 0.0741(6) 0.0320(4) 0.0576(5) -0.0067(4) 0.0522(5) -0.0033(4)
O1 0.0308(10) 0.0291(10) 0.0329(11) 0.0030(8) 0.0211(9) 0.0013(8)
O2 0.0401(11) 0.0286(10) 0.0323(11) -0.0016(8) 0.0240(9) -0.0050(8)
O3 0.0529(14) 0.0599(14) 0.0424(13) -0.0092(11) 0.0323(12) -0.0003(11)
O4 0.083(2) 0.0402(14) 0.0571(17) 0.0092(12) 0.0139(15) -0.0103(13)
O5 0.0613(15) 0.0389(13) 0.0642(16) -0.0092(11) 0.0494(14) -0.0074(10)
O6 0.0396(11) 0.0234(9) 0.0279(10) -0.0004(8) 0.0233(9) -0.0031(8)
O7 0.0285(10) 0.0259(10) 0.0266(10) 0.0021(8) 0.0155(8) -0.0013(7)
O8 0.0478(13) 0.0480(12) 0.0299(12) -0.0066(10) 0.0156(10) -0.0153(10)
C1 0.0254(14) 0.0277(14) 0.0342(16) -0.0028(12) 0.0173(13) -0.0044(11)
C2 0.0353(15) 0.0278(14) 0.0297(15) -0.0071(12) 0.0183(13) -0.0070(12)
C3 0.0437(18) 0.0355(16) 0.0396(17) -0.0051(14) 0.0290(15) -0.0095(13)
C4 0.0353(16) 0.0367(16) 0.0446(18) -0.0076(14) 0.0268(15) -0.0047(13)
C5 0.047(2) 0.056(2) 0.063(2) -0.0036(18) 0.0390(19) 0.0022(16)
C6 0.0304(16) 0.0303(15) 0.0488(19) 0.0007(14) 0.0220(15) 0.0015(12)
C7 0.0283(15) 0.0301(15) 0.0391(17) 0.0006(13) 0.0201(13) -0.0011(12)
C12 0.0400(16) 0.0329(15) 0.0237(14) -0.0019(11) 0.0177(13) -0.0047(12)
C13 0.0352(15) 0.0319(15) 0.0230(14) 0.0064(12) 0.0151(12) 0.0000(12)
C14 0.0446(18) 0.0351(16) 0.0375(17) 0.0078(13) 0.0285(15) 0.0032(13)
C15 0.0423(18) 0.0373(17) 0.0459(19) 0.0132(14) 0.0290(16) 0.0009(14)
C16 0.064(2) 0.048(2) 0.081(3) 0.0176(19) 0.055(2) 0.0029(17)
C17 0.0446(18) 0.0307(15) 0.0365(17) 0.0066(13) 0.0216(15) -0.0057(13)
C18 0.0368(16) 0.0309(15) 0.0276(15) 0.0053(12) 0.0166(13) -0.0040(12)
C19 0.059(2) 0.0269(15) 0.0387(18) -0.0016(13) 0.0306(17) -0.0070(14)
C20 0.052(2) 0.0346(17) 0.058(2) 0.0016(15) 0.0366(18) 0.0045(15)
C21 0.074(3) 0.0369(18) 0.047(2) -0.0089(15) 0.037(2) -0.0126(17)
C22 0.062(2) 0.0318(17) 0.063(2) -0.0019(16) 0.039(2) -0.0049(15)
C23 0.0341(15) 0.0316(14) 0.0235(14) 0.0039(12) 0.0160(12) -0.0052(12)
C24 0.051(2) 0.081(3) 0.046(2) 0.000(2) 0.0296(19) 0.007(2)
C25 0.049(2) 0.0388(17) 0.0448(19) 0.0029(15) 0.0262(17) 0.0048(15)
C26 0.063(2) 0.0432(18) 0.044(2) 0.0028(15) 0.0386(18) 0.0050(16)
C27 0.056(2) 0.054(2) 0.059(2) -0.0035(18) 0.041(2) -0.0020(17)
C28 0.097(4) 0.048(3) 0.111(4) 0.030(3) -0.007(3) -0.018(3)
C29 0.147(6) 0.101(4) 0.072(3) 0.006(3) 0.036(4) -0.068(4)
C30 0.103(4) 0.063(3) 0.095(4) 0.022(3) 0.038(3) 0.010(3)
C31 0.055(2) 0.072(3) 0.076(3) 0.009(2) 0.041(2) 0.003(2)
C32 0.050(2) 0.051(2) 0.048(2) -0.0073(16) 0.0331(17) -0.0004(15)
C33 0.085(3) 0.083(3) 0.132(4) -0.054(3) 0.083(3) -0.037(3)
C34 0.068(6) 0.098(7) 0.119(8) -0.047(6) 0.069(6) -0.036(5)
C34' 0.100(9) 0.072(6) 0.102(9) -0.019(6) 0.069(7) -0.041(6)
C35 0.091(3) 0.080(3) 0.103(4) -0.034(3) 0.083(3) -0.032(2)
C36 0.0287(14) 0.0238(13) 0.0286(14) 0.0025(11) 0.0198(12) 0.0038(11)
C37 0.0314(14) 0.0236(13) 0.0280(14) 0.0048(11) 0.0197(12) 0.0045(11)
C38 0.0372(16) 0.0324(15) 0.0310(16) -0.0018(12) 0.0200(14) -0.0038(12)
C39 0.0467(18) 0.0343(16) 0.0382(17) 0.0024(13) 0.0285(16) -0.0054(13)
C40 0.075(3) 0.050(2) 0.045(2) 0.0003(16) 0.037(2) -0.0222(18)
C41 0.0472(18) 0.0329(15) 0.0328(16) 0.0059(13) 0.0281(15) 0.0001(13)
C42 0.0349(15) 0.0265(14) 0.0299(15) 0.0037(12) 0.0215(13) 0.0038(11)
C43 0.0467(18) 0.0305(15) 0.0314(15) 0.0016(12) 0.0276(14) 0.0022(13)
C44 0.068(2) 0.0361(17) 0.0399(18) -0.0031(14) 0.0385(18) 0.0024(15)
C45 0.061(2) 0.0382(17) 0.0328(17) 0.0039(14) 0.0307(16) 0.0023(15)
C46 0.0451(18) 0.0472(18) 0.0316(17) -0.0001(14) 0.0198(15) -0.0050(15)
C47 0.0337(15) 0.0228(13) 0.0273(14) -0.0022(11) 0.0208(12) -0.0016(11)
C48 0.0337(15) 0.0284(14) 0.0208(13) -0.0005(11) 0.0204(12) 0.0000(11)
C49 0.0270(13) 0.0279(14) 0.0232(13) -0.0035(11) 0.0172(12) -0.0027(11)
C50 0.0317(14) 0.0283(13) 0.0279(14) 0.0010(12) 0.0200(12) 0.0000(12)
C51 0.0279(14) 0.0394(16) 0.0276(15) 0.0023(13) 0.0144(12) 0.0050(12)
C52 0.0309(15) 0.0402(16) 0.0288(15) -0.0073(13) 0.0166(13) -0.0050(12)
C53 0.0399(19) 0.056(2) 0.045(2) -0.0051(17) 0.0179(16) -0.0119(16)
C54 0.0394(16) 0.0277(14) 0.0325(15) -0.0031(12) 0.0246(14) -0.0063(12)
C55 0.0336(16) 0.0324(15) 0.0333(16) 0.0092(13) 0.0171(14) 0.0056(12)
C56 0.051(2) 0.0463(19) 0.049(2) 0.0190(17) 0.0216(18) 0.0056(16)
C57 0.055(2) 0.0300(16) 0.055(2) 0.0008(15) 0.0333(18) 0.0019(14)
C58 0.0488(19) 0.0418(17) 0.0461(19) 0.0116(15) 0.0318(17) -0.0009(15)
C59 0.093(3) 0.061(2) 0.0345(19) -0.0117(18) 0.028(2) -0.029(2)
C60 0.096(5) 0.117(6) 0.044(4) -0.004(4) 0.018(3) -0.065(5)
C60' 0.085(9) 0.121(14) 0.053(9) -0.035(10) 0.012(7) -0.045(11)
C61 0.066(3) 0.180(6) 0.052(3) -0.014(3) 0.007(2) -0.049(3)
C62 0.048(2) 0.057(2) 0.0416(19) 0.0022(17) 0.0112(17) -0.0170(17)
Li1 0.060(4) 0.039(3) 0.048(3) -0.002(3) 0.035(3) -0.004(3)
C8 0.0322(16) 0.0326(15) 0.0465(18) 0.0101(14) 0.0251(15) 0.0076(12)
C9 0.0419(18) 0.0459(18) 0.0404(18) 0.0121(15) 0.0228(16) 0.0042(15)
C10 0.0409(18) 0.0452(19) 0.066(2) 0.0207(17) 0.0350(18) 0.0150(15)
C11 0.0374(17) 0.0331(16) 0.056(2) 0.0103(15) 0.0299(16) 0.0036(13)

loop_
_atom_type_symbol
_atom_type_description
_atom_type_scat_dispersion_real
_atom_type_scat_dispersion_imag
_atom_type_scat_source
C C 0.0033 0.0016 'International Tables Vol C Tables 4.2.6.8 and 6.1.1.4'
H H 0.0000 0.0000 'International Tables Vol C Tables 4.2.6.8 and 6.1.1.4'
O O 0.0106 0.0060 'International Tables Vol C Tables 4.2.6.8 and 6.1.1.4'
Li Li -0.0003 0.0001 'International Tables Vol C Tables 4.2.6.8 and 6.1.1.4'
Cl Cl 0.1484 0.1585 'International Tables Vol C Tables 4.2.6.8 and 6.1.1.4'
Ce Ce -0.2486 2.6331 'International Tables Vol C Tables 4.2.6.8 and 6.1.1.4'

loop_
_geom_angle_atom_site_label_1
_geom_angle_atom_site_label_2
_geom_angle_atom_site_label_3
_geom_angle
O7 Ce1 O1 103.69(7)
O7 Ce1 O2 90.89(7)
O1 Ce1 O2 88.78(7)
O7 Ce1 O6 89.42(7)
O1 Ce1 O6 91.80(7)
O2 Ce1 O6 179.25(7)
O7 Ce1 O8 171.69(7)
O1 Ce1 O8 80.87(7)
O2 Ce1 O8 82.20(7)
O6 Ce1 O8 97.44(7)
O7 Ce1 Cl1 94.49(5)
O1 Ce1 Cl1 161.81(5)
O2 Ce1 Cl1 90.41(5)
O6 Ce1 Cl1 88.89(5)
O8 Ce1 Cl1 81.02(6)
Li1 Cl1 Ce1 135.81(13)
C1 O1 Ce1 162.34(17)
C23 O2 Ce1 153.47(18)
C27 O3 C24 109.3(2)
C27 O3 Li1 125.9(3)
C24 O3 Li1 121.0(3)
C31 O4 C28 109.4(3)
C31 O4 Li1 127.6(3)
C28 O4 Li1 118.0(3)
C35 O5 C32 109.2(2)
C35 O5 Li1 128.4(3)
C32 O5 Li1 121.1(2)
C36 O6 Ce1 157.78(16)
C49 O7 Ce1 153.80(16)
C59 O8 C62 108.4(3)
C59 O8 Ce1 129.9(2)
C62 O8 Ce1 120.97(19)
O1 C1 C2 118.0(2)
O1 C1 C7 121.6(2)
C2 C1 C7 120.3(3)
C3 C2 C1 119.0(3)
C3 C2 C12 120.0(3)
C1 C2 C12 120.9(3)
C4 C3 C2 121.8(3)
C3 C4 C6 117.6(3)
C3 C4 C5 122.0(3)
C6 C4 C5 120.4(3)
C7 C6 C4 123.8(3)
C6 C7 C1 117.3(3)
C6 C7 C8 121.2(3)
C1 C7 C8 121.5(2)
C2 C12 C13 117.1(2)
C14 C13 C23 119.5(3)
C14 C13 C12 118.7(3)
C23 C13 C12 121.8(2)
C15 C14 C13 121.6(3)
C14 C15 C17 117.9(3)
C14 C15 C16 120.6(3)
C17 C15 C16 121.5(3)
C15 C17 C18 124.0(3)
C17 C18 C23 116.6(3)
C17 C18 C19 122.0(3)
C23 C18 C19 121.4(2)
C20 C19 C21 109.7(3)
C20 C19 C18 109.8(2)
C21 C19 C18 111.1(3)
C20 C19 C22 107.4(3)
C21 C19 C22 107.1(3)
C18 C19 C22 111.6(3)
O2 C23 C13 119.0(2)
O2 C23 C18 120.9(3)
C13 C23 C18 120.1(2)
O3 C24 C25 106.9(3)
C24 C25 C26 103.0(3)
C27 C26 C25 102.6(3)
O3 C27 C26 106.0(3)
C29 C28 O4 107.2(4)
C28 C29 C30 109.7(4)
C29 C30 C31 104.8(4)
O4 C31 C30 106.0(3)
O5 C32 C33 106.0(3)
C34' C33 C32 106.4(5)
C34' C33 C34 39.7(5)
C32 C33 C34 103.3(4)
C35 C34 C33 102.1(5)
C33 C34' C35 101.5(7)
O5 C35 C34 106.3(5)
O5 C35 C34' 106.9(5)
C34 C35 C34' 39.7(5)
O6 C36 C37 118.4(2)
O6 C36 C42 121.5(2)
C37 C36 C42 120.0(2)
C38 C37 C36 119.4(2)
C38 C37 C47 118.9(2)
C36 C37 C47 121.6(2)
C37 C38 C39 122.3(3)
C41 C39 C38 117.3(3)
C41 C39 C40 121.4(3)
C38 C39 C40 121.3(3)
C39 C41 C42 124.0(3)
C41 C42 C36 117.0(3)
C41 C42 C43 120.9(2)
C36 C42 C43 122.1(2)
C46 C43 C45 107.2(2)
C46 C43 C42 109.6(2)
C45 C43 C42 112.3(2)
C46 C43 C44 110.4(3)
C45 C43 C44 107.6(2)
C42 C43 C44 109.7(2)
C37 C47 C48 115.8(2)
C54 C48 C49 118.6(2)
C54 C48 C47 120.0(2)
C49 C48 C47 121.4(2)
O7 C49 C48 118.3(2)
O7 C49 C50 120.8(2)
C48 C49 C50 120.9(2)
C51 C50 C49 116.9(2)
C51 C50 C55 121.0(2)
C49 C50 C55 122.1(2)
C52 C51 C50 123.3(3)
C54 C52 C51 117.8(3)
C54 C52 C53 121.5(3)
C51 C52 C53 120.7(3)
C52 C54 C48 122.2(3)
C56 C55 C57 107.8(3)
C56 C55 C50 111.8(2)
C57 C55 C50 109.7(2)
C56 C55 C58 107.1(3)
C57 C55 C58 109.3(3)
C50 C55 C58 110.9(2)
O8 C59 C60' 110.0(7)
O8 C59 C60 102.3(5)
C60' C59 C60 34.1(8)
C61 C60 C59 102.3(5)
C59 C60' C61 104.2(9)
C60 C61 C62 105.5(4)
C60 C61 C60' 33.6(8)
C62 C61 C60' 103.8(7)
O8 C62 C61 106.4(3)
O3 Li1 O5 118.4(3)
O3 Li1 O4 101.7(3)
O5 Li1 O4 105.1(3)
O3 Li1 Cl1 105.9(3)
O5 Li1 Cl1 115.5(3)
O4 Li1 Cl1 109.2(3)
C7 C8 C10 112.2(2)
C7 C8 C11 110.3(2)
C10 C8 C11 107.1(2)
C7 C8 C9 110.0(2)
C10 C8 C9 107.2(3)
C11 C8 C9 109.9(2)

loop_
_geom_bond_atom_site_label_1
_geom_bond_atom_site_label_2
_geom_bond_distance
Ce1 O7 2.1265(18)
Ce1 O1 2.1376(18)
Ce1 O2 2.1540(18)
Ce1 O6 2.1602(17)
Ce1 O8 2.543(2)
Ce1 Cl1 2.7641(8)
Cl1 Li1 2.337(6)
O1 C1 1.347(3)
O2 C23 1.347(3)
O3 C27 1.427(4)
O3 C24 1.442(4)
O3 Li1 1.922(6)
O4 C31 1.402(5)
O4 C28 1.433(5)
O4 Li1 1.944(6)
O5 C35 1.411(4)
O5 C32 1.438(4)
O5 Li1 1.935(6)
O6 C36 1.355(3)
O7 C49 1.354(3)
O8 C59 1.442(4)
O8 C62 1.451(4)
C1 C2 1.404(4)
C1 C7 1.418(4)
C2 C3 1.398(4)
C2 C12 1.512(4)
C3 C4 1.383(4)
C4 C6 1.388(4)
C4 C5 1.515(4)
C6 C7 1.385(4)
C7 C8 1.534(4)
C12 C13 1.520(4)
C13 C14 1.392(4)
C13 C23 1.403(4)
C14 C15 1.377(4)
C15 C17 1.383(4)
C15 C16 1.514(4)
C17 C18 1.392(4)
C18 C23 1.422(4)
C18 C19 1.539(4)
C19 C20 1.528(4)
C19 C21 1.536(4)
C19 C22 1.542(4)
C24 C25 1.493(5)
C25 C26 1.511(4)
C26 C27 1.504(5)
C28 C29 1.384(6)
C29 C30 1.439(7)
C30 C31 1.512(6)
C32 C33 1.496(5)
C33 C34' 1.475(11)
C33 C34 1.509(9)
C34 C35 1.470(9)
C34' C35 1.517(10)
C36 C37 1.411(4)
C36 C42 1.423(4)
C37 C38 1.385(4)
C37 C47 1.509(4)
C38 C39 1.386(4)
C39 C41 1.387(4)
C39 C40 1.508(4)
C41 C42 1.395(4)
C42 C43 1.541(4)
C43 C46 1.531(4)
C43 C45 1.534(4)
C43 C44 1.542(4)
C47 C48 1.521(4)
C48 C54 1.391(4)
C48 C49 1.407(4)
C49 C50 1.413(4)
C50 C51 1.396(4)
C50 C55 1.533(4)
C51 C52 1.390(4)
C52 C54 1.378(4)
C52 C53 1.514(4)
C55 C56 1.528(4)
C55 C57 1.532(4)
C55 C58 1.542(4)
C59 C60' 1.452(13)
C59 C60 1.539(9)
C60 C61 1.498(9)
C60' C61 1.544(15)
C61 C62 1.502(5)
C8 C10 1.535(4)
C8 C11 1.534(4)
C8 C9 1.537(4)

loop_
_platon_squeeze_void_nr
_platon_squeeze_void_average_x
_platon_squeeze_void_average_y
_platon_squeeze_void_average_z
_platon_squeeze_void_volume
_platon_squeeze_void_count_electrons
_platon_squeeze_void_content
1 0.229 0.287 0.000 7 1 ' '
2 0.271 0.212 0.000 7 1 ' '
3 0.729 0.787 0.000 7 1 ' '
4 0.771 0.712 0.000 7 1 ' '
5 0.000 0.246 0.250 192 33 ' '
6 0.500 0.746 0.250 192 33 ' '
7 0.000 0.574 0.250 7 0 ' '
8 0.500 0.074 0.250 7 0 ' '
9 0.229 0.713 0.500 7 0 ' '
10 0.271 0.788 0.500 7 1 ' '
11 0.729 0.213 0.500 7 0 ' '
12 0.771 0.288 0.500 7 1 ' '
13 0.000 0.754 0.750 192 33 ' '
14 0.500 0.254 0.750 192 33 ' '
15 0.000 0.426 0.750 7 0 ' '
16 0.500 0.926 0.750 7 0 ' '
